data_2232204
loop_
_publ_author_name
'Shen, Yong-Jun'
'Xu, Mei'
'Fan, Chong-Guang'

_publ_section_title
;
 5-Chloro-1,3-dimethyl-1<i>H</i>-pyrazole-4-carbaldehyde
;
_journal_coeditor_code CV5167
_journal_issue 11
_journal_name_full 'Acta Crystallographica Section E'
_journal_page_first o2936
_journal_paper_doi 10.1107/S1600536811041407
_journal_volume 67
_journal_year 2011
_chemical_formula_iupac 'C6 H7 Cl N2 O'
_chemical_formula_moiety 'C6 H7 Cl N2 O'
_chemical_formula_sum 'C6 H7 Cl N2 O'
_chemical_formula_weight 158.59
_chemical_name_systematic
;
5-Chloro-1,3-dimethyl-1<i>H</i>-pyrazole-4-carbaldehyde
;
_space_group_IT_number 62
_symmetry_cell_setting orthorhombic
_symmetry_space_group_name_Hall '-P 2ac 2n'
_symmetry_space_group_name_H-M 'P n m a'
_atom_sites_solution_hydrogens geom
_atom_sites_solution_primary direct
_atom_sites_solution_secondary difmap
_cell_angle_alpha 90.00
_cell_angle_beta 90.00
_cell_angle_gamma 90.00
_cell_formula_units_Z 4
_cell_length_a 13.167(9)
_cell_length_b 6.463(5)
_cell_length_c 8.190(6)
_cell_measurement_reflns_used 2460
_cell_measurement_temperature 113(2)
_cell_measurement_theta_max 27.8
_cell_measurement_theta_min 2.5
_cell_volume 697.0(9)
_computing_cell_refinement 'CrystalClear (Rigaku, 2008)'
_computing_data_collection 'CrystalClear (Rigaku, 2008)'
_computing_data_reduction 'CrystalClear (Rigaku, 2008)'
_computing_molecular_graphics 'SHELXTL (Sheldrick, 2008)'
_computing_publication_material 'SHELXTL (Sheldrick, 2008)'
_computing_structure_refinement 'SHELXL97 (Sheldrick, 2008)'
_computing_structure_solution 'SHELXS97 (Sheldrick, 2008)'
_diffrn_ambient_temperature 113(2)
_diffrn_detector_area_resol_mean 14.22
_diffrn_measured_fraction_theta_full 0.998
_diffrn_measured_fraction_theta_max 0.998
_diffrn_measurement_device_type 'Rigaku Saturn724 CCD'
_diffrn_measurement_method '\w and \f'
_diffrn_radiation_monochromator multilayer
_diffrn_radiation_source 'rotating anode'
_diffrn_radiation_type MoK\a
_diffrn_radiation_wavelength 0.71073
_diffrn_reflns_av_R_equivalents 0.0486
_diffrn_reflns_av_sigmaI/netI 0.0328
_diffrn_reflns_limit_h_max 17
_diffrn_reflns_limit_h_min -16
_diffrn_reflns_limit_k_max 8
_diffrn_reflns_limit_k_min -8
_diffrn_reflns_limit_l_max 10
_diffrn_reflns_limit_l_min -10
_diffrn_reflns_number 7166
_diffrn_reflns_theta_full 27.80
_diffrn_reflns_theta_max 27.80
_diffrn_reflns_theta_min 2.93
_diffrn_standards_decay_% 0
_diffrn_standards_interval_count 0
_diffrn_standards_interval_time 0
_diffrn_standards_number 0
_exptl_absorpt_coefficient_mu 0.472
_exptl_absorpt_correction_T_max 0.9198
_exptl_absorpt_correction_T_min 0.8951
_exptl_absorpt_correction_type multi-scan
_exptl_absorpt_process_details '(CrystalClear; Rigaku, 2008)'
_exptl_crystal_colour colourless
_exptl_crystal_density_diffrn 1.511
_exptl_crystal_density_method 'not measured'
_exptl_crystal_description prism
_exptl_crystal_F_000 328
_exptl_crystal_size_max 0.24
_exptl_crystal_size_mid 0.22
_exptl_crystal_size_min 0.18
_refine_diff_density_max 0.356
_refine_diff_density_min -0.251
_refine_ls_extinction_method none
_refine_ls_goodness_of_fit_ref 1.051
_refine_ls_hydrogen_treatment constr
_refine_ls_matrix_type full
_refine_ls_number_parameters 63
_refine_ls_number_reflns 897
_refine_ls_number_restraints 0
_refine_ls_restrained_S_all 1.051
_refine_ls_R_factor_all 0.0311
_refine_ls_R_factor_gt 0.0272
_refine_ls_shift/su_max 0.002
_refine_ls_shift/su_mean 0.000
_refine_ls_structure_factor_coef Fsqd
_refine_ls_weighting_details 'calc w=1/[\s^2^(Fo^2^)+(0.0516P)^2^] where P=(Fo^2^+2Fc^2^)/3'
_refine_ls_weighting_scheme calc
_refine_ls_wR_factor_gt 0.0800
_refine_ls_wR_factor_ref 0.0814
_reflns_number_gt 726
_reflns_number_total 897
_reflns_threshold_expression I>2sigma(I)
_cod_data_source_file cv5167.cif
_cod_data_source_block I
_cod_original_cell_volume 696.9(8)
_cod_database_code 2232204
_cod_database_fobs_code 2232204

loop_
_symmetry_equiv_pos_as_xyz
'x, y, z'
'-x+1/2, -y, z+1/2'
'-x, y+1/2, -z'
'x+1/2, -y+1/2, -z+1/2'
'-x, -y, -z'
'x-1/2, y, -z-1/2'
'x, -y-1/2, z'
'-x-1/2, y-1/2, z-1/2'

loop_
_atom_site_type_symbol
_atom_site_label
_atom_site_fract_x
_atom_site_fract_y
_atom_site_fract_z
_atom_site_U_iso_or_equiv
_atom_site_adp_type
_atom_site_calc_flag
_atom_site_refinement_flags
_atom_site_occupancy
_atom_site_symmetry_multiplicity
Cl Cl1 0.41884(3) 0.2500 0.25597(5) 0.01825(17) Uani d S 1 2
O O1 0.48840(10) 0.2500 -0.28470(15) 0.0222(3) Uani d S 1 2
N N1 0.62098(12) 0.2500 0.23171(16) 0.0159(4) Uani d S 1 2
N N2 0.70015(10) 0.2500 0.12266(17) 0.0166(3) Uani d S 1 2
C C1 0.53190(11) 0.2500 0.1537(2) 0.0146(4) Uani d S 1 2
C C2 0.54995(11) 0.2500 -0.0124(2) 0.0141(4) Uani d S 1 2
C C3 0.65799(11) 0.2500 -0.0242(2) 0.0142(4) Uani d S 1 2
C C4 0.72306(11) 0.2500 -0.1739(2) 0.0178(4) Uani d S 1 2
H H4A 0.7015 0.3620 -0.2468 0.027 Uiso calc PR 0.50 1
H H4B 0.7161 0.1170 -0.2303 0.027 Uiso calc PR 0.50 1
H H4C 0.7942 0.2710 -0.1426 0.027 Uiso calc PR 0.50 1
C C5 0.63988(14) 0.2500 0.4067(2) 0.0234(4) Uani d S 1 2
H H5A 0.5928 0.3457 0.4603 0.035 Uiso calc PR 0.50 1
H H5B 0.7099 0.2942 0.4276 0.035 Uiso calc PR 0.50 1
H H5C 0.6297 0.1102 0.4500 0.035 Uiso calc PR 0.50 1
C C6 0.47278(12) 0.2500 -0.1387(2) 0.0167(4) Uani d S 1 2
H H6 0.4039 0.2500 -0.1041 0.020 Uiso calc SR 1 2

loop_
_atom_site_aniso_label
_atom_site_aniso_U_11
_atom_site_aniso_U_22
_atom_site_aniso_U_33
_atom_site_aniso_U_12
_atom_site_aniso_U_13
_atom_site_aniso_U_23
Cl1 0.0131(3) 0.0215(3) 0.0202(3) 0.000 0.00588(14) 0.000
O1 0.0198(7) 0.0291(8) 0.0177(6) 0.000 -0.0013(5) 0.000
N1 0.0138(8) 0.0210(8) 0.0130(7) 0.000 0.0020(5) 0.000
N2 0.0119(7) 0.0226(8) 0.0153(7) 0.000 0.0035(6) 0.000
C1 0.0119(8) 0.0145(9) 0.0175(8) 0.000 0.0017(6) 0.000
C2 0.0124(8) 0.0137(8) 0.0163(8) 0.000 0.0001(6) 0.000
C3 0.0125(8) 0.0137(9) 0.0163(8) 0.000 0.0000(6) 0.000
C4 0.0135(8) 0.0239(10) 0.0159(8) 0.000 0.0008(6) 0.000
C5 0.0237(9) 0.0354(12) 0.0111(9) 0.000 0.0000(7) 0.000
C6 0.0119(8) 0.0182(9) 0.0199(8) 0.000 -0.0006(7) 0.000

loop_
_atom_type_symbol
_atom_type_description
_atom_type_scat_dispersion_real
_atom_type_scat_dispersion_imag
_atom_type_scat_source
C C 0.0033 0.0016 'International Tables Vol C Tables 4.2.6.8 and 6.1.1.4'
H H 0.0000 0.0000 'International Tables Vol C Tables 4.2.6.8 and 6.1.1.4'
N N 0.0061 0.0033 'International Tables Vol C Tables 4.2.6.8 and 6.1.1.4'
O O 0.0106 0.0060 'International Tables Vol C Tables 4.2.6.8 and 6.1.1.4'
Cl Cl 0.1484 0.1585 'International Tables Vol C Tables 4.2.6.8 and 6.1.1.4'

loop_
_geom_angle_atom_site_label_1
_geom_angle_atom_site_label_2
_geom_angle_atom_site_label_3
_geom_angle
C1 N1 N2 110.83(14)
C1 N1 C5 128.43(15)
N2 N1 C5 120.74(15)
C3 N2 N1 105.82(13)
N1 C1 C2 108.67(14)
N1 C1 Cl1 122.06(14)
C2 C1 Cl1 129.27(13)
C1 C2 C3 103.80(14)
C1 C2 C6 125.60(15)
C3 C2 C6 130.61(15)
N2 C3 C2 110.88(14)
N2 C3 C4 120.27(14)
C2 C3 C4 128.84(15)
C3 C4 H4A 109.5
C3 C4 H4B 109.5
H4A C4 H4B 109.5
C3 C4 H4C 109.5
H4A C4 H4C 109.5
H4B C4 H4C 109.5
N1 C5 H5A 109.5
N1 C5 H5B 109.5
H5A C5 H5B 109.5
N1 C5 H5C 109.5
H5A C5 H5C 109.5
H5B C5 H5C 109.5
O1 C6 C2 125.74(15)
O1 C6 H6 117.1
C2 C6 H6 117.1

loop_
_geom_bond_atom_site_label_1
_geom_bond_atom_site_label_2
_geom_bond_distance
Cl1 C1 1.7081(18)
O1 C6 1.213(2)
N1 C1 1.336(2)
N1 N2 1.373(2)
N1 C5 1.455(2)
N2 C3 1.325(2)
C1 C2 1.381(2)
C2 C3 1.426(2)
C2 C6 1.450(2)
C3 C4 1.495(2)
C4 H4A 0.9800
C4 H4B 0.9800
C4 H4C 0.9800
C5 H5A 0.9800
C5 H5B 0.9800
C5 H5C 0.9800
C6 H6 0.9500

loop_
_geom_hbond_atom_site_label_D
_geom_hbond_atom_site_label_H
_geom_hbond_atom_site_label_A
_geom_hbond_site_symmetry_A
_geom_hbond_distance_DH
_geom_hbond_distance_HA
_geom_hbond_distance_DA
_geom_hbond_angle_DHA
C5 H5A O1 1_556 0.98 2.58 3.220(3) 123

loop_
_geom_torsion_atom_site_label_1
_geom_torsion_atom_site_label_2
_geom_torsion_atom_site_label_3
_geom_torsion_atom_site_label_4
_geom_torsion
C1 N1 N2 C3 0.0
C5 N1 N2 C3 180.0
N2 N1 C1 C2 0.0
C5 N1 C1 C2 180.0
N2 N1 C1 Cl1 180.0
C5 N1 C1 Cl1 0.0
N1 C1 C2 C3 0.0
Cl1 C1 C2 C3 180.0
N1 C1 C2 C6 180.0
Cl1 C1 C2 C6 0.0
N1 N2 C3 C2 0.0
N1 N2 C3 C4 180.0
C1 C2 C3 N2 0.0
C6 C2 C3 N2 180.0
C1 C2 C3 C4 180.0
C6 C2 C3 C4 0.0
C1 C2 C6 O1 180.0
C3 C2 C6 O1 0.0
